data_1551104
loop_
_publ_author_name
'Khandavilli, U. B. Rao'
'Lusi, Matteo'
'Frawley, Patrick J.'

_publ_section_title
;
 Plasticity in zwitterionic drugs: the bending properties of Pregabalin
 and Gabapentin and their hydrates
;
_journal_issue 4
_journal_name_full IUCrJ
_journal_page_first
;
;
_journal_paper_doi 10.1107/S2052252519004755
_journal_volume 6
_journal_year 2019
_chemical_absolute_configuration rm
_chemical_formula_sum 'C8 H19 N O3'
_chemical_formula_weight 177.24
_space_group_crystal_system monoclinic
_space_group_IT_number 5
_space_group_name_Hall 'C 2y'
_space_group_name_H-M_alt 'C 1 2 1'
_symmetry_space_group_name_Hall 'C 2y'
_symmetry_space_group_name_H-M 'C 1 2 1'
_atom_sites_solution_hydrogens mixed
_audit_creation_method SHELXL-2014/7
_cell_angle_alpha 90
_cell_angle_beta 101.54(3)
_cell_angle_gamma 90
_cell_formula_units_Z 4
_cell_length_a 9.566(7)
_cell_length_b 7.440(6)
_cell_length_c 15.911(12)
_cell_measurement_reflns_used 465
_cell_measurement_temperature 298(2)
_cell_measurement_theta_max 30
_cell_measurement_theta_min 3
_cell_volume 1109.5(15)
_computing_structure_refinement 'SHELXL-2014/7 (Sheldrick, 2014)'
_diffrn_ambient_temperature 298(2)
_diffrn_measured_fraction_theta_full 0.996
_diffrn_measured_fraction_theta_max 0.986
_diffrn_measurement_device_type 'Bruker D8 Quest'
_diffrn_radiation_type MoK\a
_diffrn_radiation_wavelength 0.71073
_diffrn_reflns_av_R_equivalents 0.0401
_diffrn_reflns_av_unetI/netI 0.0441
_diffrn_reflns_Laue_measured_fraction_full 0.996
_diffrn_reflns_Laue_measured_fraction_max 0.986
_diffrn_reflns_limit_h_max 11
_diffrn_reflns_limit_h_min -11
_diffrn_reflns_limit_k_max 9
_diffrn_reflns_limit_k_min -9
_diffrn_reflns_limit_l_max 19
_diffrn_reflns_limit_l_min -19
_diffrn_reflns_number 6482
_diffrn_reflns_point_group_measured_fraction_full 0.996
_diffrn_reflns_point_group_measured_fraction_max 0.982
_diffrn_reflns_theta_full 25.242
_diffrn_reflns_theta_max 26.549
_diffrn_reflns_theta_min 2.613
_exptl_absorpt_coefficient_mu 0.080
_exptl_absorpt_correction_T_max 0.7454
_exptl_absorpt_correction_T_min 0.6411
_exptl_absorpt_correction_type multi-scan
_exptl_absorpt_process_details sadabs
_exptl_crystal_colour colourless
_exptl_crystal_density_diffrn 1.061
_exptl_crystal_description prism
_exptl_crystal_F_000 392
_exptl_crystal_size_max 0.200
_exptl_crystal_size_mid 0.050
_exptl_crystal_size_min 0.050
_refine_diff_density_max 0.191
_refine_diff_density_min -0.130
_refine_diff_density_rms 0.033
_refine_ls_abs_structure_details
;
 Flack x determined using 588 quotients [(I+)-(I-)]/[(I+)+(I-)]
 (Parsons, Flack and Wagner, Acta Cryst. B69 (2013) 249-259).
;
_refine_ls_abs_structure_Flack 0.1(8)
_refine_ls_extinction_method none
_refine_ls_goodness_of_fit_ref 1.063
_refine_ls_hydrogen_treatment mixed
_refine_ls_matrix_type full
_refine_ls_number_parameters 131
_refine_ls_number_reflns 2286
_refine_ls_number_restraints 1
_refine_ls_restrained_S_all 1.063
_refine_ls_R_factor_all 0.0790
_refine_ls_R_factor_gt 0.0586
_refine_ls_shift/su_max 0.000
_refine_ls_shift/su_mean 0.000
_refine_ls_structure_factor_coef Fsqd
_refine_ls_weighting_details 'w=1/[\s^2^(Fo^2^)+(0.0579P)^2^+0.5616P] where P=(Fo^2^+2Fc^2^)/3'
_refine_ls_weighting_scheme calc
_refine_ls_wR_factor_gt 0.1313
_refine_ls_wR_factor_ref 0.1410
_reflns_Friedel_coverage 0.847
_reflns_Friedel_fraction_full 0.996
_reflns_Friedel_fraction_max 0.977
_reflns_number_gt 1721
_reflns_number_total 2286
_reflns_threshold_expression 'I > 2\s(I)'
_cod_data_source_file lq5021.cif
_cod_data_source_block SPGHI
_cod_database_code 1551104
_shelx_shelxl_version_number 2014/7
_shelx_space_group_comment
;
The symmetry employed for this shelxl refinement is uniquely defined
by the following loop, which should always be used as a source of
symmetry information in preference to the above space-group names.
They are only intended as comments.
;
_shelx_estimated_absorpt_t_min 0.984
_shelx_estimated_absorpt_t_max 0.996

loop_
_space_group_symop_operation_xyz
'x, y, z'
'-x, y, -z'
'x+1/2, y+1/2, z'
'-x+1/2, y+1/2, -z'

loop_
_atom_site_label
_atom_site_type_symbol
_atom_site_fract_x
_atom_site_fract_y
_atom_site_fract_z
_atom_site_U_iso_or_equiv
_atom_site_adp_type
_atom_site_occupancy
_atom_site_site_symmetry_order
_atom_site_calc_flag
_atom_site_refinement_flags_posn
_atom_site_refinement_flags_adp
H12A H 0.811(6) 0.310(8) 0.575(3) 0.080(16) Uiso 1 1 d . .
H12B H 0.887(6) 0.449(9) 0.566(4) 0.09(2) Uiso 1 1 d . .
H1A H 0.695(4) 0.946(7) 0.636(3) 0.061(13) Uiso 1 1 d . .
H1B H 0.634(5) 0.800(6) 0.584(3) 0.052(14) Uiso 1 1 d . .
H1C H 0.782(5) 0.784(6) 0.622(3) 0.061(13) Uiso 1 1 d . .
O6 O 0.6844(2) 0.1902(3) 0.6378(2) 0.0577(9) Uani 1 1 d . .
O12 O 0.8769(3) 0.3435(4) 0.5506(2) 0.0624(9) Uani 1 1 d . .
O7 O 0.4526(2) 0.1752(3) 0.6269(2) 0.0669(10) Uani 1 1 d . .
N1 N 0.6889(3) 0.8253(4) 0.6301(3) 0.0422(8) Uani 1 1 d . .
C5 C 0.5647(4) 0.2604(4) 0.6324(3) 0.0455(10) Uani 1 1 d . .
C3 C 0.6591(4) 0.5455(4) 0.7099(3) 0.0450(10) Uani 1 1 d . .
H3 H 0.7564 0.5090 0.7070 0.054 Uiso 1 1 calc R U
C2 C 0.6522(4) 0.7499(5) 0.7072(3) 0.0511(11) Uani 1 1 d . .
H2A H 0.5564 0.7878 0.7106 0.061 Uiso 1 1 calc R U
H2B H 0.7170 0.7975 0.7570 0.061 Uiso 1 1 calc R U
C4 C 0.5585(4) 0.4649(4) 0.6341(3) 0.0553(12) Uani 1 1 d . .
H4A H 0.5819 0.5115 0.5816 0.066 Uiso 1 1 calc R U
H4B H 0.4618 0.5020 0.6356 0.066 Uiso 1 1 calc R U
C8 C 0.6262(7) 0.4767(7) 0.7935(4) 0.0811(16) Uani 1 1 d . .
H8A H 0.5387 0.5332 0.8019 0.097 Uiso 1 1 calc R U
H8B H 0.6080 0.3486 0.7875 0.097 Uiso 1 1 calc R U
C9 C 0.7372(12) 0.5060(13) 0.8725(5) 0.140(3) Uani 1 1 d . .
H9 H 0.7516 0.6359 0.8796 0.169 Uiso 1 1 calc R U
C10 C 0.6759(17) 0.4364(16) 0.9499(5) 0.232(7) Uani 1 1 d . .
H10A H 0.7346 0.4780 1.0024 0.348 Uiso 1 1 calc R U
H10B H 0.6746 0.3074 0.9495 0.348 Uiso 1 1 calc R U
H10C H 0.5805 0.4808 0.9457 0.348 Uiso 1 1 calc R U
C11 C 0.8741(15) 0.426(3) 0.8677(7) 0.300(14) Uani 1 1 d . .
H11A H 0.8610 0.3014 0.8529 0.450 Uiso 1 1 calc R U
H11B H 0.9378 0.4373 0.9223 0.450 Uiso 1 1 calc R U
H11C H 0.9138 0.4872 0.8248 0.450 Uiso 1 1 calc R U

loop_
_atom_site_aniso_label
_atom_site_aniso_U_11
_atom_site_aniso_U_22
_atom_site_aniso_U_33
_atom_site_aniso_U_23
_atom_site_aniso_U_13
_atom_site_aniso_U_12
O6 0.0425(14) 0.0205(11) 0.117(3) 0.0037(14) 0.0314(15) -0.0022(11)
O12 0.0625(18) 0.0464(18) 0.089(2) -0.0116(18) 0.0412(17) -0.0165(16)
O7 0.0427(14) 0.0233(12) 0.142(3) -0.0085(17) 0.0365(16) -0.0071(12)
N1 0.0358(15) 0.0183(13) 0.074(3) -0.0022(15) 0.0145(17) -0.0036(12)
C5 0.040(2) 0.0199(15) 0.080(3) 0.0009(17) 0.020(2) -0.0059(14)
C3 0.049(2) 0.0212(17) 0.070(3) 0.0021(16) 0.025(2) 0.0011(15)
C2 0.057(2) 0.0258(16) 0.077(3) -0.0067(18) 0.029(2) -0.0025(16)
C4 0.041(2) 0.0216(18) 0.104(4) 0.0047(19) 0.016(2) -0.0008(14)
C8 0.124(4) 0.045(3) 0.090(4) 0.004(3) 0.059(4) 0.002(3)
C9 0.235(10) 0.123(6) 0.075(4) 0.011(5) 0.061(6) -0.001(8)
C10 0.42(2) 0.200(15) 0.096(6) 0.039(6) 0.112(10) 0.019(11)
C11 0.215(12) 0.56(4) 0.107(7) 0.009(11) -0.014(8) 0.196(19)

loop_
_atom_type_symbol
_atom_type_description
_atom_type_scat_dispersion_real
_atom_type_scat_dispersion_imag
_atom_type_scat_source
C C 0.0033 0.0016 'International Tables Vol C Tables 4.2.6.8 and 6.1.1.4'
H H 0.0000 0.0000 'International Tables Vol C Tables 4.2.6.8 and 6.1.1.4'
N N 0.0061 0.0033 'International Tables Vol C Tables 4.2.6.8 and 6.1.1.4'
O O 0.0106 0.0060 'International Tables Vol C Tables 4.2.6.8 and 6.1.1.4'

loop_
_geom_angle_atom_site_label_1
_geom_angle_atom_site_label_2
_geom_angle_atom_site_label_3
_geom_angle
H12A O12 H12B 101(5)
C2 N1 H1A 109(3)
C2 N1 H1B 116(3)
H1A N1 H1B 109(4)
C2 N1 H1C 112(2)
H1A N1 H1C 106(4)
H1B N1 H1C 104(4)
O7 C5 O6 124.3(3)
O7 C5 C4 118.6(3)
O6 C5 C4 117.1(3)
C4 C3 C8 110.9(4)
C4 C3 C2 111.0(3)
C8 C3 C2 110.3(3)
C4 C3 H3 108.2
C8 C3 H3 108.2
C2 C3 H3 108.2
N1 C2 C3 113.1(3)
N1 C2 H2A 109.0
C3 C2 H2A 109.0
N1 C2 H2B 109.0
C3 C2 H2B 109.0
H2A C2 H2B 107.8
C3 C4 C5 113.0(4)
C3 C4 H4A 109.0
C5 C4 H4A 109.0
C3 C4 H4B 109.0
C5 C4 H4B 109.0
H4A C4 H4B 107.8
C9 C8 C3 116.9(5)
C9 C8 H8A 108.1
C3 C8 H8A 108.1
C9 C8 H8B 108.1
C3 C8 H8B 108.1
H8A C8 H8B 107.3
C11 C9 C8 113.2(8)
C11 C9 C10 113.1(10)
C8 C9 C10 107.5(9)
C11 C9 H9 107.6
C8 C9 H9 107.6
C10 C9 H9 107.6
C9 C10 H10A 109.5
C9 C10 H10B 109.5
H10A C10 H10B 109.5
C9 C10 H10C 109.5
H10A C10 H10C 109.5
H10B C10 H10C 109.5
C9 C11 H11A 109.5
C9 C11 H11B 109.5
H11A C11 H11B 109.5
C9 C11 H11C 109.5
H11A C11 H11C 109.5
H11B C11 H11C 109.5

loop_
_geom_bond_atom_site_label_1
_geom_bond_atom_site_label_2
_geom_bond_distance
O6 C5 1.245(4)
O12 H12A 0.84(6)
O12 H12B 0.82(6)
O7 C5 1.234(4)
N1 C2 1.455(5)
N1 H1A 0.90(5)
N1 H1B 0.84(5)
N1 H1C 0.97(5)
C5 C4 1.523(5)
C3 C4 1.509(6)
C3 C8 1.516(6)
C3 C2 1.522(5)
C3 H3 0.9800
C2 H2A 0.9700
C2 H2B 0.9700
C4 H4A 0.9700
C4 H4B 0.9700
C8 C9 1.490(11)
C8 H8A 0.9700
C8 H8B 0.9700
C9 C11 1.453(13)
C9 C10 1.556(11)
C9 H9 0.9800
C10 H10A 0.9600
C10 H10B 0.9600
C10 H10C 0.9600
C11 H11A 0.9600
C11 H11B 0.9600
C11 H11C 0.9600

loop_
_geom_torsion_atom_site_label_1
_geom_torsion_atom_site_label_2
_geom_torsion_atom_site_label_3
_geom_torsion_atom_site_label_4
_geom_torsion
C4 C3 C2 N1 -59.3(5)
C8 C3 C2 N1 177.4(4)
C8 C3 C4 C5 -58.8(5)
C2 C3 C4 C5 178.3(3)
O7 C5 C4 C3 126.5(4)
O6 C5 C4 C3 -52.6(6)
C4 C3 C8 C9 164.8(5)
C2 C3 C8 C9 -71.9(7)
C3 C8 C9 C11 -58.1(12)
C3 C8 C9 C10 176.3(7)
